data_1558100
loop_
_publ_author_name
'Piesch, Martin'
'Seidl, Michael'
'Scheer, Manfred'

_publ_section_title
;
 Transformations of the cyclo-P4 ligand in
 [Cp&#x2032;&#x2032;&#x2032;Co(\h4-P4)]
;
_journal_issue 26
_journal_name_full 'Chemical Science'
_journal_page_first 6745
_journal_page_last 6751
_journal_paper_doi 10.1039/D0SC01740J
_journal_volume 11
_journal_year 2020
_chemical_formula_moiety 'C50 H91 Co2 Li O3 P8, 0.5(C5 H12), 0.25(C4 H8 O)'
_chemical_formula_sum 'C53.5 H99 Co2 Li O3.25 P8'
_chemical_formula_weight 1166.88
_space_group_crystal_system monoclinic
_space_group_IT_number 14
_space_group_name_Hall '-P 2ybc'
_space_group_name_H-M_alt 'P 1 21/c 1'
_atom_sites_solution_hydrogens geom
_atom_sites_solution_primary dual
_audit_creation_date 2020-01-17
_audit_creation_method
;
Olex2 1.3-alpha
(compiled Nov 21 2019 18:26:39 for OlexSys, GUI svn.r6003)
;
_audit_update_record
;
2020-02-17 deposited with the CCDC.	2020-05-25 downloaded from the CCDC.
;
_cell_angle_alpha 90
_cell_angle_beta 91.670(8)
_cell_angle_gamma 90
_cell_formula_units_Z 4
_cell_length_a 31.947(3)
_cell_length_b 15.5710(12)
_cell_length_c 12.6636(10)
_cell_measurement_reflns_used 4268
_cell_measurement_temperature 123(1)
_cell_measurement_theta_max 25.0260
_cell_measurement_theta_min 3.5380
_cell_volume 6296.8(9)
_computing_cell_refinement 'CrysAlisPro 1.171.40.14a (Rigaku OD, 2018)'
_computing_data_collection 'CrysAlisPro 1.171.40.14a (Rigaku OD, 2018)'
_computing_data_reduction 'CrysAlisPro 1.171.40.14a (Rigaku OD, 2018)'
_computing_molecular_graphics 'Olex2 1.3-alpha (Dolomanov et al., 2009)'
_computing_publication_material 'Olex2 1.3-alpha (Dolomanov et al., 2009)'
_computing_structure_refinement 'SHELXL 2018/3 (Sheldrick, 2015)'
_computing_structure_solution 'SHELXT  (Sheldrick, 2015)'
_diffrn_ambient_temperature 123(1)
_diffrn_detector 'CCD plate'
_diffrn_detector_area_resol_mean 10.5096
_diffrn_detector_type AtlasS2
_diffrn_measured_fraction_theta_full 0.992
_diffrn_measured_fraction_theta_max 0.993
_diffrn_measurement_details
;
List of Runs (angles in degrees, time in seconds):

  # Type    Start    End  Width  t~exp~   \w     \q     \k     \f   Frames
#--------------------------------------------------------------------------
  1  \w    -98.00  13.00   0.25   40.00    --  -19.91 -77.00-150.00  444
  2  \w    -51.00  54.00   0.25   40.00    --  -19.91  57.00  60.00  420
;
_diffrn_measurement_device 'four-circle diffractometer'
_diffrn_measurement_device_type 'Xcalibur, AtlasS2, Gemini ultra'
_diffrn_measurement_method '\w scans'
_diffrn_orient_matrix_type 'CrysAlisPro convention (1999,Acta A55,543-557)'
_diffrn_orient_matrix_UB_11 -0.0001553000
_diffrn_orient_matrix_UB_12 0.0439042000
_diffrn_orient_matrix_UB_13 0.0151227000
_diffrn_orient_matrix_UB_21 -0.0067969000
_diffrn_orient_matrix_UB_22 -0.0117325000
_diffrn_orient_matrix_UB_23 0.0508739000
_diffrn_orient_matrix_UB_31 0.0211283000
_diffrn_orient_matrix_UB_32 -0.0034971000
_diffrn_orient_matrix_UB_33 0.0182782000
_diffrn_radiation_monochromator graphite
_diffrn_radiation_probe x-ray
_diffrn_radiation_type 'Mo K\a'
_diffrn_radiation_wavelength 0.71073
_diffrn_reflns_av_unetI/netI 0.1458
_diffrn_reflns_Laue_measured_fraction_full 0.992
_diffrn_reflns_Laue_measured_fraction_max 0.993
_diffrn_reflns_limit_h_max 38
_diffrn_reflns_limit_h_min -38
_diffrn_reflns_limit_k_max 18
_diffrn_reflns_limit_k_min -18
_diffrn_reflns_limit_l_max 15
_diffrn_reflns_limit_l_min -11
_diffrn_reflns_number 19403
_diffrn_reflns_point_group_measured_fraction_full 0.992
_diffrn_reflns_point_group_measured_fraction_max 0.993
_diffrn_reflns_theta_full 25.156
_diffrn_reflns_theta_max 25.156
_diffrn_reflns_theta_min 3.242
_diffrn_source 'fine-focus sealed X-ray tube'
_diffrn_source_type 'Enhance (Mo) X-ray Source'
_exptl_absorpt_coefficient_mu 0.768
_exptl_absorpt_correction_T_max 0.947
_exptl_absorpt_correction_T_min 0.849
_exptl_absorpt_correction_type analytical
_exptl_absorpt_process_details
;
CrysAlisPro 1.171.40.14a (Rigaku Oxford Diffraction, 2018)
Analytical numeric absorption correction using a multifaceted crystal
			model based on expressions derived by R.C. Clark & J.S. Reid.
(Clark, R. C. & Reid, J. S. (1995). Acta Cryst. A51, 887-897)
Spherical absorption correction
 using equivalent radius and absorption coefficient.
Empirical absorption correction using spherical harmonics,
 implemented in SCALE3 ABSPACK scaling algorithm.
;
_exptl_crystal_colour 'dark brown'
_exptl_crystal_colour_modifier dark
_exptl_crystal_colour_primary brown
_exptl_crystal_density_diffrn 1.231
_exptl_crystal_description block
_exptl_crystal_F_000 2492
_exptl_crystal_size_max 0.32
_exptl_crystal_size_mid 0.134
_exptl_crystal_size_min 0.096
_refine_diff_density_max 1.250
_refine_diff_density_min -0.620
_refine_diff_density_rms 0.109
_refine_ls_extinction_method none
_refine_ls_goodness_of_fit_ref 0.876
_refine_ls_hydrogen_treatment constr
_refine_ls_matrix_type full
_refine_ls_number_parameters 747
_refine_ls_number_reflns 19403
_refine_ls_number_restraints 277
_refine_ls_restrained_S_all 0.882
_refine_ls_R_factor_all 0.1377
_refine_ls_R_factor_gt 0.0745
_refine_ls_shift/su_max 0.001
_refine_ls_shift/su_mean 0.000
_refine_ls_structure_factor_coef Fsqd
_refine_ls_weighting_details 'w=1/[\s^2^(Fo^2^)+(0.0920P)^2^] where P=(Fo^2^+2Fc^2^)/3'
_refine_ls_weighting_scheme calc
_refine_ls_wR_factor_gt 0.1727
_refine_ls_wR_factor_ref 0.1886
_reflns_Friedel_coverage 0.000
_reflns_number_gt 9021
_reflns_number_total 19403
_reflns_threshold_expression 'I > 2\s(I)'
_twin_special_details
;
Component 2 rotated by 179.9992\% 
 around [-0.00 -0.00 1.00] (reciprocal) or [0.01 0.00 1.00] (direct)
;
_cod_data_source_file d0sc01740j2.cif
_cod_data_source_block mp_twin_837_abs_twin1_hklf4
_cod_depositor_comments
;Adding full bibliography for 1558098--1558103.cif.

 Adding full bibliography for 1558098--1558103.cif.
;
_cod_original_formula_sum 'C53.50 H99 Co2 Li O3.25 P8'
_cod_database_code 1558100
_shelx_shelxl_version_number 2018/3
_chemical_oxdiff_formula C52H96Co2LiO3.5P8
_shelx_space_group_comment
;
The symmetry employed for this shelxl refinement is uniquely defined
by the following loop, which should always be used as a source of
symmetry information in preference to the above space-group names.
They are only intended as comments.
;
_shelx_estimated_absorpt_t_max 0.930
_shelx_estimated_absorpt_t_min 0.791
_olex2_refinement_description
;
1. Twinned data refinement
 Scales: 0.5027(12)
 0.4973(12)
2. Fixed Uiso
 At 1.2 times of:
  All C(H) groups, All C(H,H) groups, All C(H,H,H,H) groups
 At 1.5 times of:
  All C(H,H,H) groups
3. Restrained distances
 O5-C57 = O5-C60
 1.45 with sigma of 0.01
 C55-C56 = C52-C53 = C54-C55 = C54-C53
 1.55 with sigma of 0.02
 C58-C57 = C59-C58 = C60-C59
 1.5 with sigma of 0.02
 C60-C57
 2.3 with sigma of 0.02
 O5-C58 \\sim O5-C59
 with sigma of 0.04
 C56-C54 \\sim C54-C52
 with sigma of 0.04
 C58-C60 \\sim C57-C59
 with sigma of 0.04
 C17B-C14 \\sim C17A-C14 \\sim C15-C14 \\sim C16A-C14 \\sim C16B-C14
 with sigma of 0.02
 C49B-C48 \\sim C49A-C48 \\sim C50B-C49B \\sim C50A-C49A \\sim C50A-C51 \\sim
C50B-C51
 with sigma of 0.02
 C46B-C47B \\sim C46A-C47A \\sim C46B-C45 \\sim C46A-C45 \\sim C45-C44
 with sigma of 0.02
 O3-C47A \\sim O3-C47B
 with sigma of 0.02
4. Uiso/Uaniso restraints and constraints
C54 \\sim C56 \\sim C55 \\sim C53 \\sim C52: within 1.8A with sigma of 0.01 and
sigma for terminal atoms of 0.02 within 1.8A
O5 \\sim C60 \\sim C57 \\sim C58 \\sim C59: within 1.7A with sigma of 0.01 and
sigma for terminal atoms of 0.02 within 1.7A
C16A \\sim C14 \\sim C16B \\sim C4 \\sim C17B \\sim C17A: within 1.9A with
sigma of 0.01 and sigma for terminal atoms of 0.01 within 1.9A
C50A \\sim C50B \\sim C49A \\sim C49B \\sim C48 \\sim C51: within 1.7A with
sigma of 0.02 and sigma for terminal atoms of 0.04 within 1.7A
C47A \\sim C47B \\sim C46B \\sim C46A \\sim C45 \\sim C44 \\sim O3: within 1.8A
with sigma of 0.02 and sigma for terminal atoms of 0.04 within 1.8A
5. Others
 Fixed Sof: H48A(0.5) H48B(0.5) H48C(0.5) H48D(0.5) C47A(0.4) H47A(0.4)
 H47B(0.4) H51A(0.5) H51B(0.5) H51C(0.5) H51D(0.5) C49A(0.5) H49A(0.5)
 H49B(0.5) H45A(0.4) H45B(0.4) H45C(0.6) H45D(0.6) C46A(0.4) H46A(0.4)
 H46B(0.4) C50A(0.5) H50A(0.5) H50B(0.5) C16B(0.5) H16A(0.5) H16B(0.5)
 H16C(0.5) C17B(0.5) H17A(0.5) H17B(0.5) H17C(0.5) C17A(0.5) H17D(0.5)
 H17E(0.5) H17F(0.5) C16A(0.5) H16D(0.5) H16E(0.5) H16F(0.5) C54(0.5) H54A(0.5)
 H54B(0.5) C56(0.5) H56A(0.5) H56B(0.5) H56C(0.5) C55(0.5) H55A(0.5) H55B(0.5)
 C53(0.5) H53A(0.5) H53B(0.5) C52(0.5) H52A(0.5) H52B(0.5) H52C(0.5) C50B(0.5)
 H50C(0.5) H50D(0.5) C49B(0.5) H49C(0.5) H49D(0.5) C47B(0.6) H47C(0.6)
 H47D(0.6) C46B(0.6) H46C(0.6) H46D(0.6) O5(0.25) C57(0.25) H57A(0.25)
 H57B(0.25) C58(0.25) H58A(0.25) H58B(0.25) C59(0.25) H59A(0.25) H59B(0.25)
 C60(0.25) H60A(0.25) H60B(0.25)
6.a Secondary CH2 refined with riding coordinates:
 C40(H40A,H40B), C43(H43A,H43B), C41(H41A,H41B), C44(H44A,H44B), C42(H42A,
 H42B), C48(H48A,H48B), C48(H48C,H48D), C47A(H47A,H47B), C51(H51A,H51B),
 C51(H51C,H51D), C49A(H49A,H49B), C45(H45A,H45B), C45(H45C,H45D), C46A(H46A,
 H46B), C50A(H50A,H50B), C54(H54A,H54B), C55(H55A,H55B), C53(H53A,H53B),
 C50B(H50C,H50D), C49B(H49C,H49D), C47B(H47C,H47D), C46B(H46C,H46D), C57(H57A,
 H57B), C58(H58A,H58B), C59(H59A,H59B), C60(H60A,H60B)
6.b Aromatic/amide H refined with riding coordinates:
 C5(H5), C3(H3), C22(H22), C20(H20)
6.c Idealised Me refined as rotating group:
 C38(H38A,H38B,H38C), C7(H7A,H7B,H7C), C24(H24A,H24B,H24C), C12(H12A,H12B,
 H12C), C30(H30A,H30B,H30C), C34(H34A,H34B,H34C), C13(H13A,H13B,H13C), C29(H29A,
 H29B,H29C), C28(H28A,H28B,H28C), C26(H26A,H26B,H26C), C11(H11A,H11B,H11C),
 C9(H9A,H9B,H9C), C8(H8A,H8B,H8C), C25(H25A,H25B,H25C), C36(H36A,H36B,H36C),
 C32(H32A,H32B,H32C), C33(H33A,H33B,H33C), C37(H37A,H37B,H37C), C15(H15A,H15B,
 H15C), C16B(H16A,H16B,H16C), C17B(H17A,H17B,H17C), C17A(H17D,H17E,H17F),
 C16A(H16D,H16E,H16F), C56(H56A,H56B,H56C), C52(H52A,H52B,H52C)
;
_olex2_submission_special_instructions 'No special instructions were received'
_oxdiff_exptl_absorpt_empirical_details
;
Empirical correction (ABSPACK) includes:
- Absorption correction using spherical harmonics
- Frame scaling
;
_oxdiff_exptl_absorpt_empirical_full_max 1.363
_oxdiff_exptl_absorpt_empirical_full_min 0.804
_oxdiff_exptl_absorpt_spherical_max 0.910
_oxdiff_exptl_absorpt_spherical_min 0.910
_oxdiff_twin_integration_method simultaneous
_oxdiff_twin_items 2

loop_
_space_group_symop_operation_xyz
'x, y, z'
'-x, y+1/2, -z+1/2'
'-x, -y, -z'
'x, -y-1/2, z-1/2'

loop_
_atom_site_label
_atom_site_type_symbol
_atom_site_fract_x
_atom_site_fract_y
_atom_site_fract_z
_atom_site_U_iso_or_equiv
_atom_site_adp_type
_atom_site_occupancy
_atom_site_site_symmetry_order
_atom_site_calc_flag
_atom_site_refinement_flags_posn
_atom_site_refinement_flags_adp
_atom_site_refinement_flags_occupancy
_atom_site_disorder_assembly
_atom_site_disorder_group
Co1 Co 0.35364(3) 0.52238(6) 0.42232(8) 0.0313(3) Uani 1 1 d . . . . .
Co2 Co 0.14522(3) 0.51295(6) 0.43124(8) 0.0308(3) Uani 1 1 d . . . . .
P3 P 0.30820(6) 0.50457(14) 0.55417(17) 0.0364(5) Uani 1 1 d . . . . .
P4 P 0.24991(6) 0.57735(12) 0.52327(15) 0.0345(5) Uani 1 1 d . . . . .
P1 P 0.29894(6) 0.52337(14) 0.30739(16) 0.0350(5) Uani 1 1 d . . . . .
P2 P 0.30310(6) 0.41895(13) 0.42016(18) 0.0380(5) Uani 1 1 d . . . . .
P5 P 0.19504(6) 0.50010(14) 0.56096(16) 0.0371(5) Uani 1 1 d . . . . .
P6 P 0.19739(6) 0.41216(13) 0.42990(19) 0.0401(6) Uani 1 1 d . . . . .
P8 P 0.24599(6) 0.60656(12) 0.35607(15) 0.0361(5) Uani 1 1 d . . . . .
P7 P 0.19531(6) 0.51323(14) 0.31237(16) 0.0366(5) Uani 1 1 d . . . . .
O1 O 0.25116(18) 0.3241(3) 0.1395(4) 0.0566(15) Uani 1 1 d . . . . .
C5 C 0.4042(2) 0.5838(5) 0.4920(6) 0.0325(19) Uani 1 1 d . . . . .
H5 H 0.402584 0.618212 0.553725 0.039 Uiso 1 1 calc R U . . .
C21 C 0.0990(2) 0.6005(5) 0.3839(6) 0.0327(19) Uani 1 1 d . . . . .
C2 C 0.4108(2) 0.4672(5) 0.3831(6) 0.0333(19) Uani 1 1 d . . . . .
O3 O 0.2257(2) 0.4917(5) 0.0250(5) 0.084(2) Uani 1 1 d D U . . .
O2 O 0.3150(2) 0.4407(4) 0.0455(5) 0.0732(19) Uani 1 1 d . . . . .
C3 C 0.4027(2) 0.5424(5) 0.3244(6) 0.037(2) Uani 1 1 d . . . . .
H3 H 0.399824 0.544167 0.249572 0.045 Uiso 1 1 calc R U . . .
C18 C 0.0888(2) 0.4922(5) 0.5084(6) 0.0335(19) Uani 1 1 d . . . . .
C22 C 0.0963(2) 0.5834(5) 0.4902(6) 0.0303(18) Uani 1 1 d . . . . .
H22 H 0.098931 0.625370 0.544489 0.036 Uiso 1 1 calc R U . . .
C4 C 0.3993(2) 0.6148(5) 0.3903(7) 0.0347(19) Uani 1 1 d . U . . .
C1 C 0.41207(19) 0.4912(5) 0.4930(5) 0.0289(17) Uani 1 1 d . . . . .
C19 C 0.08661(19) 0.4548(5) 0.4049(7) 0.036(2) Uani 1 1 d . . . . .
C20 C 0.0932(2) 0.5219(5) 0.3291(6) 0.0343(19) Uani 1 1 d . . . . .
H20 H 0.093635 0.514685 0.254689 0.041 Uiso 1 1 calc R U . . .
C38 C 0.2833(3) 0.7367(6) 0.5787(8) 0.065(3) Uani 1 1 d . . . . .
H38A H 0.310838 0.709216 0.582865 0.097 Uiso 1 1 calc R U . . .
H38B H 0.283345 0.787480 0.624467 0.097 Uiso 1 1 calc R U . . .
H38C H 0.276894 0.754125 0.505573 0.097 Uiso 1 1 calc R U . . .
C7 C 0.4683(3) 0.4084(6) 0.5907(7) 0.062(3) Uani 1 1 d . . . . .
H7A H 0.487532 0.453109 0.567336 0.094 Uiso 1 1 calc R U . . .
H7B H 0.468254 0.360545 0.540367 0.094 Uiso 1 1 calc R U . . .
H7C H 0.477419 0.387726 0.660703 0.094 Uiso 1 1 calc R U . . .
C27 C 0.0765(3) 0.3621(5) 0.3609(8) 0.050(2) Uani 1 1 d . . . . .
C24 C 0.0812(2) 0.5338(5) 0.7002(6) 0.044(2) Uani 1 1 d . . . . .
H24A H 0.060319 0.577493 0.680556 0.066 Uiso 1 1 calc R U . . .
H24B H 0.109230 0.559449 0.700454 0.066 Uiso 1 1 calc R U . . .
H24C H 0.075549 0.511703 0.770845 0.066 Uiso 1 1 calc R U . . .
C12 C 0.4088(3) 0.2997(5) 0.3834(8) 0.060(3) Uani 1 1 d . . . . .
H12A H 0.416974 0.249490 0.342198 0.090 Uiso 1 1 calc R U . . .
H12B H 0.378455 0.298821 0.392811 0.090 Uiso 1 1 calc R U . . .
H12C H 0.423258 0.298325 0.452721 0.090 Uiso 1 1 calc R U . . .
C30 C 0.0975(3) 0.3485(6) 0.2572(8) 0.068(3) Uani 1 1 d . . . . .
H30A H 0.088048 0.392507 0.206663 0.102 Uiso 1 1 calc R U . . .
H30B H 0.090257 0.291488 0.229421 0.102 Uiso 1 1 calc R U . . .
H30C H 0.127953 0.352561 0.268181 0.102 Uiso 1 1 calc R U . . .
C34 C 0.1124(3) 0.6813(6) 0.2137(8) 0.069(3) Uani 1 1 d . . . . .
H34A H 0.115787 0.738811 0.183640 0.104 Uiso 1 1 calc R U . . .
H34B H 0.090184 0.650667 0.174311 0.104 Uiso 1 1 calc R U . . .
H34C H 0.138748 0.649517 0.209044 0.104 Uiso 1 1 calc R U . . .
C10 C 0.4210(2) 0.3831(5) 0.3240(7) 0.041(2) Uani 1 1 d . . . . .
C31 C 0.1005(2) 0.6893(5) 0.3315(7) 0.042(2) Uani 1 1 d . . . . .
C35 C 0.2498(2) 0.6730(5) 0.6150(6) 0.046(2) Uani 1 1 d . . . . .
C23 C 0.0789(2) 0.4589(5) 0.6190(6) 0.039(2) Uani 1 1 d . . . . .
C13 C 0.4680(2) 0.3836(6) 0.3039(7) 0.058(3) Uani 1 1 d . . . . .
H13A H 0.483668 0.377932 0.371209 0.087 Uiso 1 1 calc R U . . .
H13B H 0.475578 0.437761 0.269905 0.087 Uiso 1 1 calc R U . . .
H13C H 0.474884 0.335476 0.257629 0.087 Uiso 1 1 calc R U . . .
C29 C 0.0903(3) 0.2885(5) 0.4359(9) 0.066(3) Uani 1 1 d . . . . .
H29A H 0.120265 0.294228 0.453649 0.099 Uiso 1 1 calc R U . . .
H29B H 0.085215 0.233153 0.400888 0.099 Uiso 1 1 calc R U . . .
H29C H 0.074323 0.291280 0.500622 0.099 Uiso 1 1 calc R U . . .
C28 C 0.0293(2) 0.3593(6) 0.3389(8) 0.061(3) Uani 1 1 d . . . . .
H28A H 0.014663 0.364844 0.405574 0.092 Uiso 1 1 calc R U . . .
H28B H 0.021737 0.304487 0.305376 0.092 Uiso 1 1 calc R U . . .
H28C H 0.021114 0.406662 0.291761 0.092 Uiso 1 1 calc R U . . .
C26 C 0.0345(2) 0.4225(6) 0.6196(7) 0.049(2) Uani 1 1 d . . . . .
H26A H 0.028156 0.403513 0.691118 0.073 Uiso 1 1 calc R U . . .
H26B H 0.032413 0.373500 0.571044 0.073 Uiso 1 1 calc R U . . .
H26C H 0.014513 0.466936 0.596815 0.073 Uiso 1 1 calc R U . . .
C11 C 0.3977(3) 0.3810(6) 0.2171(7) 0.058(3) Uani 1 1 d . . . . .
H11A H 0.403636 0.326757 0.181249 0.087 Uiso 1 1 calc R U . . .
H11B H 0.406882 0.429125 0.173761 0.087 Uiso 1 1 calc R U . . .
H11C H 0.367494 0.385629 0.227828 0.087 Uiso 1 1 calc R U . . .
C9 C 0.4235(2) 0.5077(6) 0.6902(6) 0.055(3) Uani 1 1 d . . . . .
H9A H 0.395985 0.535080 0.694283 0.083 Uiso 1 1 calc R U . . .
H9B H 0.444972 0.551889 0.681039 0.083 Uiso 1 1 calc R U . . .
H9C H 0.429636 0.475790 0.755536 0.083 Uiso 1 1 calc R U . . .
C8 C 0.3926(3) 0.3712(6) 0.6244(7) 0.056(3) Uani 1 1 d . . . . .
H8A H 0.404630 0.337471 0.683101 0.084 Uiso 1 1 calc R U . . .
H8B H 0.388135 0.334058 0.562630 0.084 Uiso 1 1 calc R U . . .
H8C H 0.365729 0.395577 0.644983 0.084 Uiso 1 1 calc R U . . .
C25 C 0.1096(3) 0.3911(6) 0.6626(8) 0.056(2) Uani 1 1 d . . . . .
H25A H 0.137035 0.417495 0.676191 0.083 Uiso 1 1 calc R U . . .
H25B H 0.112169 0.344673 0.610952 0.083 Uiso 1 1 calc R U . . .
H25C H 0.099087 0.367635 0.728670 0.083 Uiso 1 1 calc R U . . .
C36 C 0.2592(3) 0.6434(6) 0.7264(7) 0.073(3) Uani 1 1 d . . . . .
H36A H 0.239964 0.596987 0.744386 0.110 Uiso 1 1 calc R U . . .
H36B H 0.255628 0.691589 0.775190 0.110 Uiso 1 1 calc R U . . .
H36C H 0.288100 0.622557 0.732185 0.110 Uiso 1 1 calc R U . . .
C32 C 0.1326(3) 0.7460(6) 0.3847(8) 0.070(3) Uani 1 1 d . . . . .
H32A H 0.159277 0.715132 0.391418 0.105 Uiso 1 1 calc R U . . .
H32B H 0.123184 0.761832 0.455014 0.105 Uiso 1 1 calc R U . . .
H32C H 0.136302 0.797961 0.342391 0.105 Uiso 1 1 calc R U . . .
C6 C 0.4235(2) 0.4460(6) 0.5963(7) 0.045(2) Uani 1 1 d . . . . .
C40 C 0.2103(3) 0.2903(7) 0.1489(8) 0.070(3) Uani 1 1 d . . . . .
H40A H 0.200345 0.265620 0.080676 0.084 Uiso 1 1 calc R U . . .
H40B H 0.190702 0.336151 0.169349 0.084 Uiso 1 1 calc R U . . .
C33 C 0.0576(3) 0.7278(6) 0.3337(9) 0.070(3) Uani 1 1 d . . . . .
H33A H 0.058479 0.786669 0.306346 0.105 Uiso 1 1 calc R U . . .
H33B H 0.048069 0.728680 0.406561 0.105 Uiso 1 1 calc R U . . .
H33C H 0.038233 0.693460 0.289737 0.105 Uiso 1 1 calc R U . . .
C43 C 0.2797(3) 0.2544(7) 0.1753(10) 0.080(3) Uani 1 1 d . . . . .
H43A H 0.287890 0.218140 0.115136 0.096 Uiso 1 1 calc R U . . .
H43B H 0.305347 0.278228 0.210157 0.096 Uiso 1 1 calc R U . . .
C41 C 0.2125(4) 0.2217(7) 0.2324(10) 0.084(3) Uani 1 1 d . . . . .
H41A H 0.199739 0.241844 0.298250 0.101 Uiso 1 1 calc R U . . .
H41B H 0.197801 0.169065 0.207840 0.101 Uiso 1 1 calc R U . . .
C37 C 0.2073(3) 0.7138(6) 0.6115(8) 0.070(3) Uani 1 1 d . . . . .
H37A H 0.199979 0.730803 0.538800 0.105 Uiso 1 1 calc R U . . .
H37B H 0.207576 0.764651 0.657133 0.105 Uiso 1 1 calc R U . . .
H37C H 0.186568 0.672658 0.636379 0.105 Uiso 1 1 calc R U . . .
C44 C 0.1960(4) 0.5612(7) 0.0275(9) 0.091(3) Uani 1 1 d D U . . .
H44A H 0.201421 0.604145 -0.028060 0.109 Uiso 1 1 calc R U . . .
H44B H 0.196744 0.590085 0.097228 0.109 Uiso 1 1 calc R U . . .
C42 C 0.2559(4) 0.2059(8) 0.2489(10) 0.112(4) Uani 1 1 d . . . . .
H42A H 0.261567 0.143898 0.239844 0.134 Uiso 1 1 calc R U . . .
H42B H 0.264383 0.222166 0.321971 0.134 Uiso 1 1 calc R U . . .
C48 C 0.3293(3) 0.3707(7) -0.0198(8) 0.083(3) Uani 1 1 d D U . . .
H48A H 0.305111 0.342115 -0.055432 0.100 Uiso 0.5 1 calc R U P A 1
H48B H 0.344387 0.327692 0.024597 0.100 Uiso 0.5 1 calc R U P A 1
H48C H 0.306442 0.329883 -0.037671 0.100 Uiso 0.5 1 calc R U P B 2
H48D H 0.352960 0.339349 0.014714 0.100 Uiso 0.5 1 calc R U P B 2
C47A C 0.2007(10) 0.437(3) -0.053(3) 0.096(7) Uani 0.4 1 d D U P C 1
H47A H 0.214430 0.380768 -0.059130 0.115 Uiso 0.4 1 calc R U P C 1
H47B H 0.201359 0.465317 -0.123476 0.115 Uiso 0.4 1 calc R U P C 1
C51 C 0.3315(3) 0.5203(6) 0.0094(8) 0.078(3) Uani 1 1 d D U . . .
H51A H 0.358121 0.535401 0.047012 0.094 Uiso 0.5 1 calc R U P D 1
H51B H 0.311256 0.567907 0.015857 0.094 Uiso 0.5 1 calc R U P D 1
H51C H 0.345547 0.550986 0.069050 0.094 Uiso 0.5 1 calc R U P E 2
H51D H 0.308550 0.556935 -0.019075 0.094 Uiso 0.5 1 calc R U P E 2
C49A C 0.3580(9) 0.4066(14) -0.100(2) 0.089(7) Uani 0.5 1 d D U P F 1
H49A H 0.355270 0.376624 -0.169068 0.106 Uiso 0.5 1 calc R U P F 1
H49B H 0.387609 0.407273 -0.075262 0.106 Uiso 0.5 1 calc R U P F 1
Li1 Li 0.2655(5) 0.4462(11) 0.1295(13) 0.069(4) Uani 1 1 d . . . . .
C45 C 0.1541(4) 0.5161(8) 0.0069(9) 0.092(3) Uani 1 1 d D U . . .
H45A H 0.137694 0.520626 0.071867 0.110 Uiso 0.4 1 calc R U P G 1
H45B H 0.138583 0.548323 -0.049182 0.110 Uiso 0.4 1 calc R U P G 1
H45C H 0.132151 0.556506 -0.019045 0.110 Uiso 0.6 1 calc R U P H 2
H45D H 0.144341 0.486053 0.070564 0.110 Uiso 0.6 1 calc R U P H 2
C46A C 0.1550(10) 0.4234(15) -0.025(3) 0.103(8) Uani 0.4 1 d D U P C 1
H46A H 0.136214 0.409319 -0.086227 0.123 Uiso 0.4 1 calc R U P C 1
H46B H 0.151102 0.382722 0.033960 0.123 Uiso 0.4 1 calc R U P C 1
C50A C 0.3382(8) 0.4968(14) -0.1029(14) 0.081(6) Uani 0.5 1 d D U P F 1
H50A H 0.357124 0.538508 -0.136193 0.097 Uiso 0.5 1 calc R U P F 1
H50B H 0.311189 0.496124 -0.143430 0.097 Uiso 0.5 1 calc R U P F 1
C15 C 0.4398(3) 0.7404(6) 0.3327(11) 0.096(4) Uani 1 1 d D . . . .
H15A H 0.457588 0.732818 0.396428 0.145 Uiso 1 1 calc R U . . .
H15B H 0.438733 0.801421 0.313839 0.145 Uiso 1 1 calc R U . . .
H15C H 0.451450 0.707571 0.274458 0.145 Uiso 1 1 calc R U . . .
C14 C 0.3959(2) 0.7086(5) 0.3536(7) 0.055(2) Uani 1 1 d D U . . .
C16B C 0.3621(5) 0.7565(11) 0.4079(17) 0.064(4) Uani 0.5 1 d D U P I 2
H16A H 0.335556 0.725212 0.399044 0.096 Uiso 0.5 1 calc R U P I 2
H16B H 0.359068 0.813879 0.376922 0.096 Uiso 0.5 1 calc R U P I 2
H16C H 0.369369 0.761626 0.483355 0.096 Uiso 0.5 1 calc R U P I 2
C17B C 0.3814(6) 0.7059(11) 0.2305(13) 0.058(4) Uani 0.5 1 d D U P I 2
H17A H 0.405024 0.688193 0.187938 0.088 Uiso 0.5 1 calc R U P I 2
H17B H 0.371903 0.763095 0.208140 0.088 Uiso 0.5 1 calc R U P I 2
H17C H 0.358385 0.664741 0.220661 0.088 Uiso 0.5 1 calc R U P I 2
C17A C 0.3584(5) 0.7256(11) 0.2826(16) 0.060(4) Uani 0.5 1 d D U P I 1
H17D H 0.362539 0.698969 0.213536 0.090 Uiso 0.5 1 calc R U P I 1
H17E H 0.354742 0.787680 0.273671 0.090 Uiso 0.5 1 calc R U P I 1
H17F H 0.333394 0.701215 0.314161 0.090 Uiso 0.5 1 calc R U P I 1
C16A C 0.3933(5) 0.7676(9) 0.4570(13) 0.055(4) Uani 0.5 1 d D U P I 1
H16D H 0.370737 0.746860 0.501101 0.082 Uiso 0.5 1 calc R U P I 1
H16E H 0.387598 0.827128 0.435847 0.082 Uiso 0.5 1 calc R U P I 1
H16F H 0.419974 0.764966 0.497071 0.082 Uiso 0.5 1 calc R U P I 1
C54 C 0.4866(10) 0.5051(18) -0.011(3) 0.133(8) Uani 0.5 1 d D U P J -1
H54A H 0.468907 0.519119 -0.074126 0.160 Uiso 0.5 1 calc R U P J -1
H54B H 0.515720 0.515800 -0.032688 0.160 Uiso 0.5 1 calc R U P J -1
C56 C 0.5107(12) 0.647(3) 0.053(3) 0.142(12) Uani 0.5 1 d D U P J -1
H56A H 0.538563 0.622839 0.069050 0.213 Uiso 0.5 1 calc R U P J -1
H56B H 0.504547 0.691944 0.103862 0.213 Uiso 0.5 1 calc R U P J -1
H56C H 0.509922 0.670518 -0.018594 0.213 Uiso 0.5 1 calc R U P J -1
C55 C 0.4787(10) 0.577(2) 0.060(3) 0.142(9) Uani 0.5 1 d D U P J -1
H55A H 0.478466 0.555421 0.133625 0.171 Uiso 0.5 1 calc R U P J -1
H55B H 0.450679 0.601154 0.042756 0.171 Uiso 0.5 1 calc R U P J -1
C53 C 0.4845(10) 0.412(2) -0.007(2) 0.132(8) Uani 0.5 1 d D U P J -1
H53A H 0.454632 0.394907 -0.010339 0.159 Uiso 0.5 1 calc R U P J -1
H53B H 0.496104 0.393044 0.062649 0.159 Uiso 0.5 1 calc R U P J -1
C52 C 0.5064(9) 0.3626(18) -0.0897(19) 0.085(8) Uani 0.5 1 d D U P J -1
H52A H 0.487136 0.320127 -0.121350 0.127 Uiso 0.5 1 calc R U P J -1
H52B H 0.530712 0.333106 -0.057806 0.127 Uiso 0.5 1 calc R U P J -1
H52C H 0.515642 0.402128 -0.144490 0.127 Uiso 0.5 1 calc R U P J -1
C50B C 0.3619(8) 0.5033(14) -0.074(2) 0.084(6) Uani 0.5 1 d D U P F 2
H50C H 0.390729 0.495308 -0.044541 0.100 Uiso 0.5 1 calc R U P F 2
H50D H 0.361721 0.548952 -0.128305 0.100 Uiso 0.5 1 calc R U P F 2
C49B C 0.3430(10) 0.4197(16) -0.116(2) 0.098(7) Uani 0.5 1 d D U P F 2
H49C H 0.318719 0.431472 -0.163796 0.118 Uiso 0.5 1 calc R U P F 2
H49D H 0.363989 0.386383 -0.154349 0.118 Uiso 0.5 1 calc R U P F 2
C47B C 0.2152(5) 0.4399(18) -0.0695(16) 0.075(5) Uani 0.6 1 d D U P C 2
H47C H 0.222712 0.378836 -0.058666 0.090 Uiso 0.6 1 calc R U P C 2
H47D H 0.229471 0.461980 -0.132353 0.090 Uiso 0.6 1 calc R U P C 2
C46B C 0.1671(5) 0.4519(12) -0.0807(13) 0.074(5) Uani 0.6 1 d D U P C 2
H46C H 0.152757 0.396119 -0.071750 0.089 Uiso 0.6 1 calc R U P C 2
H46D H 0.159412 0.474934 -0.151473 0.089 Uiso 0.6 1 calc R U P C 2
O5 O 0.0104(9) 0.389(2) -0.012(3) 0.127(10) Uani 0.25 1 d D U P K -1
C57 C 0.0376(11) 0.462(2) 0.005(4) 0.127(11) Uani 0.25 1 d D U P K -1
H57A H 0.063024 0.455551 -0.036859 0.153 Uiso 0.25 1 calc R U P K -1
H57B H 0.046393 0.464706 0.080867 0.153 Uiso 0.25 1 calc R U P K -1
C58 C 0.0147(13) 0.545(2) -0.026(5) 0.132(11) Uani 0.25 1 d D U P K -1
H58A H 0.012326 0.585073 0.033592 0.159 Uiso 0.25 1 calc R U P K -1
H58B H 0.027772 0.574003 -0.086454 0.159 Uiso 0.25 1 calc R U P K -1
C59 C -0.0257(11) 0.505(3) -0.057(5) 0.134(11) Uani 0.25 1 d D U P K -1
H59A H -0.040869 0.539912 -0.110716 0.161 Uiso 0.25 1 calc R U P K -1
H59B H -0.043582 0.498682 0.005542 0.161 Uiso 0.25 1 calc R U P K -1
C60 C -0.0141(13) 0.417(3) -0.101(3) 0.134(11) Uani 0.25 1 d D U P K -1
H60A H -0.038917 0.379719 -0.115044 0.161 Uiso 0.25 1 calc R U P K -1
H60B H 0.002501 0.421070 -0.165930 0.161 Uiso 0.25 1 calc R U P K -1

loop_
_atom_site_aniso_label
_atom_site_aniso_U_11
_atom_site_aniso_U_22
_atom_site_aniso_U_33
_atom_site_aniso_U_23
_atom_site_aniso_U_13
_atom_site_aniso_U_12
Co1 0.0339(6) 0.0196(6) 0.0404(7) 0.0004(5) 0.0028(4) 0.0009(4)
Co2 0.0351(6) 0.0216(6) 0.0359(6) -0.0032(5) 0.0022(4) -0.0012(4)
P3 0.0383(12) 0.0334(13) 0.0378(12) 0.0034(11) 0.0035(8) 0.0023(9)
P4 0.0361(11) 0.0258(11) 0.0418(11) -0.0066(9) 0.0040(9) 0.0007(9)
P1 0.0393(12) 0.0330(13) 0.0329(12) -0.0022(10) 0.0030(8) 0.0016(9)
P2 0.0431(13) 0.0203(12) 0.0507(15) -0.0002(11) 0.0036(9) 0.0000(9)
P5 0.0370(11) 0.0378(13) 0.0366(12) 0.0027(11) 0.0021(8) -0.0045(9)
P6 0.0404(13) 0.0223(12) 0.0576(15) -0.0031(11) 0.0023(10) 0.0012(9)
P8 0.0394(12) 0.0280(11) 0.0412(12) 0.0036(9) 0.0039(9) 0.0011(9)
P7 0.0374(12) 0.0386(14) 0.0337(12) -0.0059(11) 0.0007(8) 0.0010(9)
O1 0.057(4) 0.034(3) 0.079(4) -0.002(3) 0.007(3) -0.001(3)
C5 0.039(4) 0.022(5) 0.036(5) -0.007(4) 0.003(3) -0.001(3)
C21 0.035(4) 0.021(5) 0.042(5) 0.002(4) -0.001(3) 0.000(3)
C2 0.025(4) 0.029(5) 0.046(5) -0.006(4) 0.010(3) 0.000(3)
O3 0.128(6) 0.077(5) 0.046(4) -0.006(4) 0.003(4) 0.033(4)
O2 0.107(5) 0.044(4) 0.070(5) -0.010(4) 0.024(4) -0.009(4)
C3 0.031(4) 0.045(6) 0.036(5) 0.011(4) 0.002(3) -0.003(4)
C18 0.026(4) 0.026(5) 0.049(5) -0.006(4) 0.006(3) -0.001(3)
C22 0.042(4) 0.013(4) 0.036(5) -0.007(4) 0.007(3) 0.005(3)
C4 0.028(4) 0.022(4) 0.054(6) 0.002(4) 0.003(3) 0.003(3)
C1 0.027(4) 0.029(5) 0.029(4) 0.009(4) -0.005(3) 0.007(3)
C19 0.015(4) 0.031(5) 0.063(6) -0.005(4) -0.001(3) 0.001(3)
C20 0.032(4) 0.044(5) 0.027(5) -0.001(4) 0.000(3) -0.002(4)
C38 0.072(7) 0.038(6) 0.084(8) -0.020(6) 0.003(5) -0.008(5)
C7 0.059(6) 0.073(7) 0.054(6) 0.002(6) -0.009(4) 0.021(5)
C27 0.052(6) 0.024(5) 0.073(7) -0.011(5) -0.003(4) -0.007(4)
C24 0.053(5) 0.060(6) 0.019(4) -0.001(4) 0.004(3) 0.001(4)
C12 0.073(6) 0.016(5) 0.092(8) -0.013(5) 0.014(5) -0.002(4)
C30 0.064(6) 0.042(6) 0.098(9) -0.036(6) -0.003(5) -0.005(5)
C34 0.078(7) 0.048(7) 0.081(8) 0.024(6) 0.003(5) 0.002(5)
C10 0.051(5) 0.020(5) 0.054(6) -0.015(4) 0.005(4) 0.006(4)
C31 0.051(5) 0.023(5) 0.052(6) 0.014(4) -0.001(4) -0.002(4)
C35 0.043(5) 0.036(5) 0.057(5) -0.017(4) 0.000(4) 0.000(4)
C23 0.038(5) 0.036(5) 0.042(5) 0.002(4) 0.004(3) -0.003(4)
C13 0.056(6) 0.058(7) 0.060(7) -0.025(5) 0.004(4) 0.013(4)
C29 0.070(7) 0.015(5) 0.113(9) -0.011(5) -0.011(6) -0.004(4)
C28 0.052(6) 0.035(6) 0.096(8) -0.016(5) -0.010(5) -0.010(4)
C26 0.060(6) 0.041(6) 0.045(6) 0.005(4) 0.010(4) -0.010(4)
C11 0.067(6) 0.042(6) 0.066(7) -0.029(5) 0.015(5) -0.001(4)
C9 0.049(5) 0.088(8) 0.028(5) 0.000(5) -0.002(3) 0.004(5)
C8 0.074(6) 0.043(6) 0.051(6) 0.023(5) 0.003(4) 0.007(5)
C25 0.070(6) 0.035(6) 0.062(7) 0.021(5) -0.001(4) -0.004(4)
C36 0.112(8) 0.062(7) 0.045(6) -0.028(5) -0.002(5) -0.003(6)
C32 0.072(7) 0.036(6) 0.101(9) 0.016(6) -0.022(6) -0.012(5)
C6 0.055(5) 0.045(6) 0.036(6) 0.006(4) -0.002(4) 0.007(4)
C40 0.067(7) 0.065(8) 0.078(8) -0.016(7) 0.011(5) -0.008(5)
C33 0.065(7) 0.043(7) 0.103(9) 0.031(6) 0.013(5) 0.007(5)
C43 0.066(7) 0.053(7) 0.122(11) -0.010(7) 0.005(6) -0.004(5)
C41 0.096(9) 0.065(8) 0.092(9) -0.012(7) 0.012(7) -0.012(6)
C37 0.067(6) 0.049(6) 0.095(8) -0.050(6) -0.005(5) 0.010(5)
C44 0.137(10) 0.070(8) 0.068(7) 0.008(6) 0.017(7) 0.026(7)
C42 0.112(11) 0.096(9) 0.127(11) 0.067(8) -0.018(9) -0.016(8)
C48 0.116(9) 0.064(7) 0.071(7) -0.025(6) 0.025(6) -0.003(6)
C47A 0.138(15) 0.091(12) 0.060(13) -0.020(12) 0.006(13) 0.035(14)
C51 0.121(8) 0.034(6) 0.082(8) 0.006(6) 0.022(6) -0.017(6)
C49A 0.131(15) 0.055(11) 0.083(12) -0.007(10) 0.052(11) -0.002(10)
Li1 0.073(11) 0.060(11) 0.072(11) -0.012(9) 0.002(8) 0.006(8)
C45 0.098(8) 0.093(9) 0.083(8) 0.003(7) 0.006(6) 0.021(7)
C46A 0.129(15) 0.093(15) 0.087(15) -0.013(14) 0.005(14) 0.005(14)
C50A 0.133(14) 0.042(10) 0.069(11) 0.000(10) 0.047(11) -0.019(11)
C15 0.064(7) 0.034(6) 0.190(14) 0.049(8) -0.003(7) -0.014(5)
C14 0.057(5) 0.021(4) 0.089(6) 0.019(4) 0.013(4) 0.006(3)
C16B 0.067(8) 0.028(7) 0.097(8) 0.020(7) 0.017(7) 0.017(6)
C17B 0.056(8) 0.027(7) 0.092(9) 0.024(8) -0.003(7) 0.004(7)
C17A 0.059(8) 0.027(7) 0.094(8) 0.029(7) 0.005(7) 0.012(6)
C16A 0.056(8) 0.014(7) 0.095(9) 0.017(7) 0.020(7) 0.014(7)
C54 0.168(19) 0.18(2) 0.052(12) -0.009(14) 0.012(12) -0.028(17)
C56 0.15(2) 0.17(3) 0.10(2) -0.01(2) 0.026(18) -0.06(2)
C55 0.16(2) 0.19(2) 0.082(15) -0.004(15) 0.014(13) -0.037(17)
C53 0.167(19) 0.18(2) 0.053(12) -0.017(15) 0.017(12) -0.014(17)
C52 0.10(2) 0.11(2) 0.040(14) 0.010(14) -0.008(12) 0.012(16)
C50B 0.131(14) 0.038(9) 0.085(11) -0.023(9) 0.058(11) -0.022(11)
C49B 0.137(15) 0.074(12) 0.086(12) -0.016(11) 0.046(11) -0.023(11)
C47B 0.113(12) 0.081(10) 0.033(9) -0.006(9) 0.009(9) 0.040(11)
C46B 0.092(11) 0.078(11) 0.050(10) -0.008(9) -0.029(8) 0.010(9)
O5 0.072(17) 0.11(2) 0.20(3) 0.05(2) 0.039(16) 0.048(12)
C57 0.066(18) 0.13(2) 0.19(3) 0.06(2) 0.045(18) 0.041(14)
C58 0.069(18) 0.14(2) 0.19(3) 0.06(2) 0.040(19) 0.030(15)
C59 0.072(18) 0.14(2) 0.19(3) 0.05(2) 0.034(19) 0.033(15)
C60 0.077(17) 0.13(2) 0.20(3) 0.04(2) 0.042(18) 0.030(14)

loop_
_atom_type_symbol
_atom_type_description
_atom_type_scat_dispersion_real
_atom_type_scat_dispersion_imag
_atom_type_scat_source
C C 0.0033 0.0016 'International Tables Vol C Tables 4.2.6.8 and 6.1.1.4'
H H 0.0000 0.0000 'International Tables Vol C Tables 4.2.6.8 and 6.1.1.4'
Co Co 0.3494 0.9721 'International Tables Vol C Tables 4.2.6.8 and 6.1.1.4'
Li Li -0.0003 0.0001 'International Tables Vol C Tables 4.2.6.8 and 6.1.1.4'
O O 0.0106 0.0060 'International Tables Vol C Tables 4.2.6.8 and 6.1.1.4'
P P 0.1023 0.0942 'International Tables Vol C Tables 4.2.6.8 and 6.1.1.4'

loop_
_exptl_crystal_face_index_h
_exptl_crystal_face_index_k
_exptl_crystal_face_index_l
_exptl_crystal_face_perp_dist
0 16 -12 0.0545
-2 -17 12 0.0437
-44 -4 -2 0.1477
29 15 -7 0.1173
41 -4 7 0.1488
-4 14 14 0.0429
3 -14 -14 0.0712
-43 5 -3 0.1508
36 -11 -5 0.1275
-3 -1 18 0.0374
18 1 -16 0.0657
24 0 -15 0.0688
0 -13 14 0.0342
-1 -21 5 0.0547
1 7 17 0.0363
1 -8 -17 0.0612

loop_
_geom_angle_atom_site_label_1
_geom_angle_atom_site_label_2
_geom_angle_atom_site_label_3
_geom_angle
_geom_angle_site_symmetry_1
_geom_angle_site_symmetry_3
_geom_angle_publ_flag
P3 Co1 P2 56.81(8) . . ?
P1 Co1 P3 88.58(8) . . ?
P1 Co1 P2 57.22(8) . . ?
C5 Co1 P3 104.7(2) . . ?
C5 Co1 P1 149.8(2) . . ?
C5 Co1 P2 151.8(2) . . ?
C5 Co1 C2 67.2(3) . . ?
C5 Co1 C4 38.8(3) . . ?
C5 Co1 C1 41.2(3) . . ?
C2 Co1 P3 135.1(2) . . ?
C2 Co1 P1 121.2(2) . . ?
C2 Co1 P2 109.2(2) . . ?
C2 Co1 C4 67.6(3) . . ?
C2 Co1 C1 40.2(3) . . ?
C3 Co1 P3 169.6(2) . . ?
C3 Co1 P1 101.6(2) . . ?
C3 Co1 P2 130.8(2) . . ?
C3 Co1 C5 65.4(3) . . ?
C3 Co1 C2 39.7(3) . . ?
C3 Co1 C4 39.7(3) . . ?
C3 Co1 C1 66.9(3) . . ?
C4 Co1 P3 133.8(2) . . ?
C4 Co1 P1 113.8(2) . . ?
C4 Co1 P2 168.2(2) . . ?
C4 Co1 C1 68.1(3) . . ?
C1 Co1 P3 103.8(2) . . ?
C1 Co1 P1 160.6(2) . . ?
C1 Co1 P2 117.5(2) . . ?
P5 Co2 P6 56.50(8) . . ?
P7 Co2 P5 89.24(8) . . ?
P7 Co2 P6 57.26(8) . . ?
C21 Co2 P5 138.1(2) . . ?
C21 Co2 P6 162.9(2) . . ?
C21 Co2 P7 108.7(2) . . ?
C21 Co2 C18 67.9(3) . . ?
C21 Co2 C19 67.4(3) . . ?
C18 Co2 P5 104.1(2) . . ?
C18 Co2 P6 122.2(2) . . ?
C18 Co2 P7 163.2(2) . . ?
C22 Co2 P5 107.9(2) . . ?
C22 Co2 P6 157.6(2) . . ?
C22 Co2 P7 143.9(2) . . ?
C22 Co2 C21 38.8(3) . . ?
C22 Co2 C18 41.0(3) . . ?
C22 Co2 C19 66.8(3) . . ?
C22 Co2 C20 65.8(3) . . ?
C19 Co2 P5 133.1(2) . . ?
C19 Co2 P6 110.4(2) . . ?
C19 Co2 P7 123.2(2) . . ?
C19 Co2 C18 40.0(3) . . ?
C20 Co2 P5 171.7(2) . . ?
C20 Co2 P6 127.6(2) . . ?
C20 Co2 P7 99.0(2) . . ?
C20 Co2 C21 39.8(3) . . ?
C20 Co2 C18 67.6(3) . . ?
C20 Co2 C19 40.3(3) . . ?
P4 P3 Co1 111.28(11) . . ?
P2 P3 Co1 62.03(8) . . ?
P2 P3 P4 97.69(11) . . ?
P5 P4 P3 110.87(11) . . ?
P8 P4 P3 107.81(11) . . ?
P8 P4 P5 107.73(11) . . ?
C35 P4 P3 108.3(3) . . ?
C35 P4 P5 106.4(3) . . ?
C35 P4 P8 115.8(3) . . ?
Co1 P1 Li1 143.9(3) . . ?
P2 P1 Co1 62.29(8) . . ?
P2 P1 P8 106.62(11) . . ?
P2 P1 Li1 103.2(4) . . ?
P8 P1 Co1 114.05(11) . . ?
P8 P1 Li1 101.6(3) . . ?
P3 P2 Co1 61.16(8) . . ?
P3 P2 P1 93.24(11) . . ?
P1 P2 Co1 60.49(8) . . ?
P4 P5 Co2 110.11(10) . . ?
P6 P5 Co2 62.39(8) . . ?
P6 P5 P4 97.76(11) . . ?
P5 P6 Co2 61.11(8) . . ?
P5 P6 P7 93.81(11) . . ?
P7 P6 Co2 59.95(8) . . ?
P4 P8 P1 97.21(10) . . ?
P4 P8 P7 97.26(10) . . ?
P1 P8 P7 95.95(10) . . ?
Co2 P7 P8 111.32(10) . . ?
P6 P7 Co2 62.78(8) . . ?
P6 P7 P8 107.16(11) . . ?
C40 O1 C43 105.2(7) . . ?
C40 O1 Li1 125.8(7) . . ?
C43 O1 Li1 125.9(7) . . ?
Co1 C5 H5 123.8 . . ?
C4 C5 Co1 72.3(4) . . ?
C4 C5 H5 124.2 . . ?
C4 C5 C1 111.5(7) . . ?
C1 C5 Co1 71.2(4) . . ?
C1 C5 H5 124.2 . . ?
C22 C21 Co2 69.9(4) . . ?
C22 C21 C20 107.4(7) . . ?
C22 C21 C31 126.9(7) . . ?
C20 C21 Co2 69.9(4) . . ?
C20 C21 C31 124.9(7) . . ?
C31 C21 Co2 133.1(5) . . ?
C3 C2 Co1 68.6(4) . . ?
C3 C2 C1 107.1(7) . . ?
C3 C2 C10 119.1(7) . . ?
C1 C2 Co1 70.4(4) . . ?
C1 C2 C10 133.3(7) . . ?
C10 C2 Co1 131.4(5) . . ?
C44 O3 C47A 96(2) . . ?
C44 O3 Li1 132.7(8) . . ?
C44 O3 C47B 107.0(12) . . ?
C47A O3 Li1 125(2) . . ?
C47B O3 Li1 118.9(12) . . ?
C48 O2 Li1 128.6(7) . . ?
C51 O2 C48 110.1(7) . . ?
C51 O2 Li1 117.1(8) . . ?
Co1 C3 H3 123.8 . . ?
C2 C3 Co1 71.7(4) . . ?
C2 C3 H3 124.2 . . ?
C2 C3 C4 111.7(7) . . ?
C4 C3 Co1 71.9(4) . . ?
C4 C3 H3 124.2 . . ?
C22 C18 Co2 68.3(4) . . ?
C22 C18 C23 120.8(7) . . ?
C19 C18 Co2 69.9(4) . . ?
C19 C18 C22 104.8(7) . . ?
C19 C18 C23 133.7(7) . . ?
C23 C18 Co2 132.7(5) . . ?
Co2 C22 H22 125.0 . . ?
C21 C22 Co2 71.3(4) . . ?
C21 C22 C18 110.9(7) . . ?
C21 C22 H22 124.5 . . ?
C18 C22 Co2 70.7(4) . . ?
C18 C22 H22 124.5 . . ?
C5 C4 Co1 68.9(4) . . ?
C5 C4 C3 105.4(7) . . ?
C5 C4 C14 128.3(8) . . ?
C3 C4 Co1 68.4(4) . . ?
C3 C4 C14 126.0(8) . . ?
C14 C4 Co1 132.0(5) . . ?
C5 C1 Co1 67.6(4) . . ?
C5 C1 C6 120.0(7) . . ?
C2 C1 Co1 69.4(4) . . ?
C2 C1 C5 104.3(6) . . ?
C2 C1 C6 135.3(7) . . ?
C6 C1 Co1 131.3(5) . . ?
C18 C19 Co2 70.1(4) . . ?
C18 C19 C20 108.0(6) . . ?
C18 C19 C27 134.3(8) . . ?
C20 C19 Co2 69.2(4) . . ?
C20 C19 C27 117.5(7) . . ?
C27 C19 Co2 128.7(5) . . ?
Co2 C20 H20 125.1 . . ?
C21 C20 Co2 70.3(4) . . ?
C21 C20 C19 108.8(7) . . ?
C21 C20 H20 125.6 . . ?
C19 C20 Co2 70.5(4) . . ?
C19 C20 H20 125.6 . . ?
H38A C38 H38B 109.5 . . ?
H38A C38 H38C 109.5 . . ?
H38B C38 H38C 109.5 . . ?
C35 C38 H38A 109.5 . . ?
C35 C38 H38B 109.5 . . ?
C35 C38 H38C 109.5 . . ?
H7A C7 H7B 109.5 . . ?
H7A C7 H7C 109.5 . . ?
H7B C7 H7C 109.5 . . ?
C6 C7 H7A 109.5 . . ?
C6 C7 H7B 109.5 . . ?
C6 C7 H7C 109.5 . . ?
C30 C27 C19 110.1(7) . . ?
C30 C27 C29 107.7(8) . . ?
C30 C27 C28 107.5(8) . . ?
C29 C27 C19 114.2(7) . . ?
C28 C27 C19 106.4(6) . . ?
C28 C27 C29 110.8(7) . . ?
H24A C24 H24B 109.5 . . ?
H24A C24 H24C 109.5 . . ?
H24B C24 H24C 109.5 . . ?
C23 C24 H24A 109.5 . . ?
C23 C24 H24B 109.5 . . ?
C23 C24 H24C 109.5 . . ?
H12A C12 H12B 109.5 . . ?
H12A C12 H12C 109.5 . . ?
H12B C12 H12C 109.5 . . ?
C10 C12 H12A 109.5 . . ?
C10 C12 H12B 109.5 . . ?
C10 C12 H12C 109.5 . . ?
C27 C30 H30A 109.5 . . ?
C27 C30 H30B 109.5 . . ?
C27 C30 H30C 109.5 . . ?
H30A C30 H30B 109.5 . . ?
H30A C30 H30C 109.5 . . ?
H30B C30 H30C 109.5 . . ?
H34A C34 H34B 109.5 . . ?
H34A C34 H34C 109.5 . . ?
H34B C34 H34C 109.5 . . ?
C31 C34 H34A 109.5 . . ?
C31 C34 H34B 109.5 . . ?
C31 C34 H34C 109.5 . . ?
C2 C10 C12 114.3(7) . . ?
C13 C10 C2 107.3(6) . . ?
C13 C10 C12 110.2(7) . . ?
C11 C10 C2 110.0(7) . . ?
C11 C10 C12 106.7(7) . . ?
C11 C10 C13 108.0(7) . . ?
C21 C31 C34 110.8(7) . . ?
C32 C31 C21 111.4(7) . . ?
C32 C31 C34 107.1(7) . . ?
C33 C31 C21 108.3(6) . . ?
C33 C31 C34 107.5(7) . . ?
C33 C31 C32 111.7(8) . . ?
C38 C35 P4 108.1(5) . . ?
C36 C35 P4 109.4(6) . . ?
C36 C35 C38 110.8(7) . . ?
C37 C35 P4 109.6(5) . . ?
C37 C35 C38 110.7(7) . . ?
C37 C35 C36 108.2(7) . . ?
C18 C23 C24 110.1(6) . . ?
C26 C23 C18 110.2(6) . . ?
C26 C23 C24 107.6(6) . . ?
C26 C23 C25 109.0(7) . . ?
C25 C23 C18 114.5(7) . . ?
C25 C23 C24 105.1(7) . . ?
C10 C13 H13A 109.5 . . ?
C10 C13 H13B 109.5 . . ?
C10 C13 H13C 109.5 . . ?
H13A C13 H13B 109.5 . . ?
H13A C13 H13C 109.5 . . ?
H13B C13 H13C 109.5 . . ?
C27 C29 H29A 109.5 . . ?
C27 C29 H29B 109.5 . . ?
C27 C29 H29C 109.5 . . ?
H29A C29 H29B 109.5 . . ?
H29A C29 H29C 109.5 . . ?
H29B C29 H29C 109.5 . . ?
C27 C28 H28A 109.5 . . ?
C27 C28 H28B 109.5 . . ?
C27 C28 H28C 109.5 . . ?
H28A C28 H28B 109.5 . . ?
H28A C28 H28C 109.5 . . ?
H28B C28 H28C 109.5 . . ?
C23 C26 H26A 109.5 . . ?
C23 C26 H26B 109.5 . . ?
C23 C26 H26C 109.5 . . ?
H26A C26 H26B 109.5 . . ?
H26A C26 H26C 109.5 . . ?
H26B C26 H26C 109.5 . . ?
C10 C11 H11A 109.5 . . ?
C10 C11 H11B 109.5 . . ?
C10 C11 H11C 109.5 . . ?
H11A C11 H11B 109.5 . . ?
H11A C11 H11C 109.5 . . ?
H11B C11 H11C 109.5 . . ?
H9A C9 H9B 109.5 . . ?
H9A C9 H9C 109.5 . . ?
H9B C9 H9C 109.5 . . ?
C6 C9 H9A 109.5 . . ?
C6 C9 H9B 109.5 . . ?
C6 C9 H9C 109.5 . . ?
H8A C8 H8B 109.5 . . ?
H8A C8 H8C 109.5 . . ?
H8B C8 H8C 109.5 . . ?
C6 C8 H8A 109.5 . . ?
C6 C8 H8B 109.5 . . ?
C6 C8 H8C 109.5 . . ?
C23 C25 H25A 109.5 . . ?
C23 C25 H25B 109.5 . . ?
C23 C25 H25C 109.5 . . ?
H25A C25 H25B 109.5 . . ?
H25A C25 H25C 109.5 . . ?
H25B C25 H25C 109.5 . . ?
C35 C36 H36A 109.5 . . ?
C35 C36 H36B 109.5 . . ?
C35 C36 H36C 109.5 . . ?
H36A C36 H36B 109.5 . . ?
H36A C36 H36C 109.5 . . ?
H36B C36 H36C 109.5 . . ?
C31 C32 H32A 109.5 . . ?
C31 C32 H32B 109.5 . . ?
C31 C32 H32C 109.5 . . ?
H32A C32 H32B 109.5 . . ?
H32A C32 H32C 109.5 . . ?
H32B C32 H32C 109.5 . . ?
C1 C6 C7 109.5(6) . . ?
C1 C6 C9 111.9(7) . . ?
C1 C6 C8 113.6(7) . . ?
C7 C6 C8 108.5(7) . . ?
C9 C6 C7 107.0(7) . . ?
C9 C6 C8 106.0(7) . . ?
O1 C40 H40A 110.2 . . ?
O1 C40 H40B 110.2 . . ?
O1 C40 C41 107.5(8) . . ?
H40A C40 H40B 108.5 . . ?
C41 C40 H40A 110.2 . . ?
C41 C40 H40B 110.2 . . ?
C31 C33 H33A 109.5 . . ?
C31 C33 H33B 109.5 . . ?
C31 C33 H33C 109.5 . . ?
H33A C33 H33B 109.5 . . ?
H33A C33 H33C 109.5 . . ?
H33B C33 H33C 109.5 . . ?
O1 C43 H43A 110.9 . . ?
O1 C43 H43B 110.9 . . ?
H43A C43 H43B 108.9 . . ?
C42 C43 O1 104.5(8) . . ?
C42 C43 H43A 110.9 . . ?
C42 C43 H43B 110.9 . . ?
C40 C41 H41A 110.8 . . ?
C40 C41 H41B 110.8 . . ?
H41A C41 H41B 108.9 . . ?
C42 C41 C40 104.6(9) . . ?
C42 C41 H41A 110.8 . . ?
C42 C41 H41B 110.8 . . ?
C35 C37 H37A 109.5 . . ?
C35 C37 H37B 109.5 . . ?
C35 C37 H37C 109.5 . . ?
H37A C37 H37B 109.5 . . ?
H37A C37 H37C 109.5 . . ?
H37B C37 H37C 109.5 . . ?
O3 C44 H44A 111.1 . . ?
O3 C44 H44B 111.1 . . ?
O3 C44 C45 103.1(9) . . ?
H44A C44 H44B 109.1 . . ?
C45 C44 H44A 111.1 . . ?
C45 C44 H44B 111.1 . . ?
C43 C42 H42A 109.6 . . ?
C43 C42 H42B 109.6 . . ?
C41 C42 C43 110.4(10) . . ?
C41 C42 H42A 109.6 . . ?
C41 C42 H42B 109.6 . . ?
H42A C42 H42B 108.1 . . ?
O2 C48 H48A 110.0 . . ?
O2 C48 H48B 110.0 . . ?
O2 C48 H48C 111.7 . . ?
O2 C48 H48D 111.7 . . ?
O2 C48 C49A 108.5(12) . . ?
O2 C48 C49B 100.5(13) . . ?
H48A C48 H48B 108.4 . . ?
H48C C48 H48D 109.4 . . ?
C49A C48 H48A 110.0 . . ?
C49A C48 H48B 110.0 . . ?
C49B C48 H48C 111.7 . . ?
C49B C48 H48D 111.7 . . ?
O3 C47A H47A 108.6 . . ?
O3 C47A H47B 108.6 . . ?
O3 C47A C46A 115(2) . . ?
H47A C47A H47B 107.6 . . ?
C46A C47A H47A 108.6 . . ?
C46A C47A H47B 108.6 . . ?
O2 C51 H51A 112.0 . . ?
O2 C51 H51B 112.0 . . ?
O2 C51 H51C 109.8 . . ?
O2 C51 H51D 109.8 . . ?
O2 C51 C50A 99.1(11) . . ?
O2 C51 C50B 109.4(11) . . ?
H51A C51 H51B 109.6 . . ?
H51C C51 H51D 108.3 . . ?
C50A C51 H51A 112.0 . . ?
C50A C51 H51B 112.0 . . ?
C50B C51 H51C 109.8 . . ?
C50B C51 H51D 109.8 . . ?
C48 C49A H49A 112.6 . . ?
C48 C49A H49B 112.6 . . ?
C48 C49A C50A 95.6(15) . . ?
H49A C49A H49B 110.1 . . ?
C50A C49A H49A 112.6 . . ?
C50A C49A H49B 112.6 . . ?
O1 Li1 P1 117.2(8) . . ?
O3 Li1 P1 129.2(8) . . ?
O3 Li1 O1 104.3(8) . . ?
O2 Li1 P1 99.6(7) . . ?
O2 Li1 O1 100.9(8) . . ?
O2 Li1 O3 99.8(8) . . ?
C44 C45 H45A 107.9 . . ?
C44 C45 H45B 107.9 . . ?
C44 C45 H45C 111.9 . . ?
C44 C45 H45D 111.9 . . ?
C44 C45 C46B 99.5(10) . . ?
H45A C45 H45B 107.2 . . ?
H45C C45 H45D 109.6 . . ?
C46A C45 C44 117.7(15) . . ?
C46A C45 H45A 107.9 . . ?
C46A C45 H45B 107.9 . . ?
C46B C45 H45C 111.9 . . ?
C46B C45 H45D 111.9 . . ?
C47A C46A H46A 114.1 . . ?
C47A C46A H46B 114.1 . . ?
C45 C46A C47A 87(2) . . ?
C45 C46A H46A 114.1 . . ?
C45 C46A H46B 114.1 . . ?
H46A C46A H46B 111.3 . . ?
C51 C50A C49A 105.8(18) . . ?
C51 C50A H50A 110.6 . . ?
C51 C50A H50B 110.6 . . ?
C49A C50A H50A 110.6 . . ?
C49A C50A H50B 110.6 . . ?
H50A C50A H50B 108.7 . . ?
H15A C15 H15B 109.5 . . ?
H15A C15 H15C 109.5 . . ?
H15B C15 H15C 109.5 . . ?
C14 C15 H15A 109.5 . . ?
C14 C15 H15B 109.5 . . ?
C14 C15 H15C 109.5 . . ?
C4 C14 C17B 106.5(9) . . ?
C4 C14 C16A 107.6(8) . . ?
C15 C14 C4 107.9(6) . . ?
C15 C14 C17B 94.7(9) . . ?
C15 C14 C16A 91.5(9) . . ?
C16B C14 C4 112.3(9) . . ?
C16B C14 C15 126.9(11) . . ?
C16B C14 C17B 105.3(12) . . ?
C17A C14 C4 113.4(9) . . ?
C17A C14 C15 124.3(11) . . ?
C17A C14 C16A 109.1(11) . . ?
C14 C16B H16A 109.5 . . ?
C14 C16B H16B 109.5 . . ?
C14 C16B H16C 109.5 . . ?
H16A C16B H16B 109.5 . . ?
H16A C16B H16C 109.5 . . ?
H16B C16B H16C 109.5 . . ?
C14 C17B H17A 109.5 . . ?
C14 C17B H17B 109.5 . . ?
C14 C17B H17C 109.5 . . ?
H17A C17B H17B 109.5 . . ?
H17A C17B H17C 109.5 . . ?
H17B C17B H17C 109.5 . . ?
C14 C17A H17D 109.5 . . ?
C14 C17A H17E 109.5 . . ?
C14 C17A H17F 109.5 . . ?
H17D C17A H17E 109.5 . . ?
H17D C17A H17F 109.5 . . ?
H17E C17A H17F 109.5 . . ?
C14 C16A H16D 109.5 . . ?
C14 C16A H16E 109.5 . . ?
C14 C16A H16F 109.5 . . ?
H16D C16A H16E 109.5 . . ?
H16D C16A H16F 109.5 . . ?
H16E C16A H16F 109.5 . . ?
H54A C54 H54B 105.0 . . ?
C55 C54 H54A 102.9 . . ?
C55 C54 H54B 102.9 . . ?
C53 C54 H54A 102.9 . . ?
C53 C54 H54B 102.9 . . ?
C53 C54 C55 137(3) . . ?
H56A C56 H56B 109.5 . . ?
H56A C56 H56C 109.5 . . ?
H56B C56 H56C 109.5 . . ?
C55 C56 H56A 109.5 . . ?
C55 C56 H56B 109.5 . . ?
C55 C56 H56C 109.5 . . ?
C54 C55 C56 113(3) . . ?
C54 C55 H55A 109.0 . . ?
C54 C55 H55B 109.0 . . ?
C56 C55 H55A 109.0 . . ?
C56 C55 H55B 109.0 . . ?
H55A C55 H55B 107.8 . . ?
C54 C53 H53A 107.9 . . ?
C54 C53 H53B 107.9 . . ?
C54 C53 C52 118(3) . . ?
H53A C53 H53B 107.2 . . ?
C52 C53 H53A 107.9 . . ?
C52 C53 H53B 107.9 . . ?
C53 C52 H52A 109.5 . . ?
C53 C52 H52B 109.5 . . ?
C53 C52 H52C 109.5 . . ?
H52A C52 H52B 109.5 . . ?
H52A C52 H52C 109.5 . . ?
H52B C52 H52C 109.5 . . ?
C51 C50B H50C 112.2 . . ?
C51 C50B H50D 112.2 . . ?
C51 C50B C49B 97.9(16) . . ?
H50C C50B H50D 109.8 . . ?
C49B C50B H50C 112.2 . . ?
C49B C50B H50D 112.2 . . ?
C48 C49B C50B 106.0(19) . . ?
C48 C49B H49C 110.5 . . ?
C48 C49B H49D 110.5 . . ?
C50B C49B H49C 110.5 . . ?
C50B C49B H49D 110.5 . . ?
H49C C49B H49D 108.7 . . ?
O3 C47B H47C 111.3 . . ?
O3 C47B H47D 111.3 . . ?
O3 C47B C46B 102.2(12) . . ?
H47C C47B H47D 109.2 . . ?
C46B C47B H47C 111.3 . . ?
C46B C47B H47D 111.3 . . ?
C45 C46B H46C 110.3 . . ?
C45 C46B H46D 110.3 . . ?
C47B C46B C45 107.3(12) . . ?
C47B C46B H46C 110.3 . . ?
C47B C46B H46D 110.3 . . ?
H46C C46B H46D 108.5 . . ?
C60 O5 C57 101.4(18) . . ?
O5 C57 H57A 109.7 . . ?
O5 C57 H57B 109.7 . . ?
O5 C57 C58 110(2) . . ?
H57A C57 H57B 108.2 . . ?
C58 C57 H57A 109.7 . . ?
C58 C57 H57B 109.7 . . ?
C57 C58 H58A 112.3 . . ?
C57 C58 H58B 112.3 . . ?
H58A C58 H58B 109.9 . . ?
C59 C58 C57 97.1(17) . . ?
C59 C58 H58A 112.3 . . ?
C59 C58 H58B 112.3 . . ?
C58 C59 H59A 110.8 . . ?
C58 C59 H59B 110.8 . . ?
C58 C59 C60 105(2) . . ?
H59A C59 H59B 108.9 . . ?
C60 C59 H59A 110.8 . . ?
C60 C59 H59B 110.8 . . ?
O5 C60 C59 97(2) . . ?
O5 C60 H60A 112.4 . . ?
O5 C60 H60B 112.4 . . ?
C59 C60 H60A 112.4 . . ?
C59 C60 H60B 112.4 . . ?
H60A C60 H60B 110.0 . . ?

loop_
_geom_bond_atom_site_label_1
_geom_bond_atom_site_label_2
_geom_bond_distance
_geom_bond_site_symmetry_2
_geom_bond_publ_flag
Co1 P3 2.261(2) . ?
Co1 P1 2.241(2) . ?
Co1 P2 2.280(2) . ?
Co1 C5 2.053(7) . ?
Co1 C2 2.090(7) . ?
Co1 C3 2.049(7) . ?
Co1 C4 2.096(7) . ?
Co1 C1 2.103(6) . ?
Co2 P5 2.263(2) . ?
Co2 P6 2.290(2) . ?
Co2 P7 2.229(2) . ?
Co2 C21 2.085(7) . ?
Co2 C18 2.101(7) . ?
Co2 C22 2.068(7) . ?
Co2 C19 2.098(7) . ?
Co2 C20 2.080(7) . ?
P3 P4 2.205(3) . ?
P3 P2 2.161(3) . ?
P4 P5 2.190(3) . ?
P4 P8 2.166(3) . ?
P4 C35 1.888(7) . ?
P1 P2 2.165(3) . ?
P1 P8 2.232(3) . ?
P1 Li1 2.742(16) . ?
P5 P6 2.155(3) . ?
P6 P7 2.166(3) . ?
P8 P7 2.233(3) . ?
O1 C40 1.415(10) . ?
O1 C43 1.481(11) . ?
O1 Li1 1.961(18) . ?
C5 H5 0.9500 . ?
C5 C4 1.380(10) . ?
C5 C1 1.463(10) . ?
C21 C22 1.378(10) . ?
C21 C20 1.417(10) . ?
C21 C31 1.534(10) . ?
C2 C3 1.407(10) . ?
C2 C1 1.441(10) . ?
C2 C10 1.548(10) . ?
O3 C44 1.443(11) . ?
O3 C47A 1.51(2) . ?
O3 Li1 1.942(18) . ?
O3 C47B 1.474(16) . ?
O2 C48 1.451(11) . ?
O2 C51 1.427(10) . ?
O2 Li1 1.931(17) . ?
C3 H3 0.9500 . ?
C3 C4 1.408(10) . ?
C18 C22 1.459(10) . ?
C18 C19 1.435(11) . ?
C18 C23 1.536(11) . ?
C22 H22 0.9500 . ?
C4 C14 1.536(11) . ?
C1 C6 1.520(10) . ?
C19 C20 1.438(10) . ?
C19 C27 1.576(11) . ?
C20 H20 0.9500 . ?
C38 H38A 0.9800 . ?
C38 H38B 0.9800 . ?
C38 H38C 0.9800 . ?
C38 C35 1.540(11) . ?
C7 H7A 0.9800 . ?
C7 H7B 0.9800 . ?
C7 H7C 0.9800 . ?
C7 C6 1.551(10) . ?
C27 C30 1.508(13) . ?
C27 C29 1.545(12) . ?
C27 C28 1.526(10) . ?
C24 H24A 0.9800 . ?
C24 H24B 0.9800 . ?
C24 H24C 0.9800 . ?
C24 C23 1.555(11) . ?
C12 H12A 0.9800 . ?
C12 H12B 0.9800 . ?
C12 H12C 0.9800 . ?
C12 C10 1.556(11) . ?
C30 H30A 0.9800 . ?
C30 H30B 0.9800 . ?
C30 H30C 0.9800 . ?
C34 H34A 0.9800 . ?
C34 H34B 0.9800 . ?
C34 H34C 0.9800 . ?
C34 C31 1.555(12) . ?
C10 C13 1.530(10) . ?
C10 C11 1.526(12) . ?
C31 C32 1.498(11) . ?
C31 C33 1.496(11) . ?
C35 C36 1.506(11) . ?
C35 C37 1.497(10) . ?
C23 C26 1.527(10) . ?
C23 C25 1.533(11) . ?
C13 H13A 0.9800 . ?
C13 H13B 0.9800 . ?
C13 H13C 0.9800 . ?
C29 H29A 0.9800 . ?
C29 H29B 0.9800 . ?
C29 H29C 0.9800 . ?
C28 H28A 0.9800 . ?
C28 H28B 0.9800 . ?
C28 H28C 0.9800 . ?
C26 H26A 0.9800 . ?
C26 H26B 0.9800 . ?
C26 H26C 0.9800 . ?
C11 H11A 0.9800 . ?
C11 H11B 0.9800 . ?
C11 H11C 0.9800 . ?
C9 H9A 0.9800 . ?
C9 H9B 0.9800 . ?
C9 H9C 0.9800 . ?
C9 C6 1.529(12) . ?
C8 H8A 0.9800 . ?
C8 H8B 0.9800 . ?
C8 H8C 0.9800 . ?
C8 C6 1.574(11) . ?
C25 H25A 0.9800 . ?
C25 H25B 0.9800 . ?
C25 H25C 0.9800 . ?
C36 H36A 0.9800 . ?
C36 H36B 0.9800 . ?
C36 H36C 0.9800 . ?
C32 H32A 0.9800 . ?
C32 H32B 0.9800 . ?
C32 H32C 0.9800 . ?
C40 H40A 0.9900 . ?
C40 H40B 0.9900 . ?
C40 C41 1.503(13) . ?
C33 H33A 0.9800 . ?
C33 H33B 0.9800 . ?
C33 H33C 0.9800 . ?
C43 H43A 0.9900 . ?
C43 H43B 0.9900 . ?
C43 C42 1.436(14) . ?
C41 H41A 0.9900 . ?
C41 H41B 0.9900 . ?
C41 C42 1.416(13) . ?
C37 H37A 0.9800 . ?
C37 H37B 0.9800 . ?
C37 H37C 0.9800 . ?
C44 H44A 0.9900 . ?
C44 H44B 0.9900 . ?
C44 C45 1.527(12) . ?
C42 H42A 0.9900 . ?
C42 H42B 0.9900 . ?
C48 H48A 0.9900 . ?
C48 H48B 0.9900 . ?
C48 H48C 0.9900 . ?
C48 H48D 0.9900 . ?
C48 C49A 1.497(18) . ?
C48 C49B 1.508(18) . ?
C47A H47A 0.9900 . ?
C47A H47B 0.9900 . ?
C47A C46A 1.53(2) . ?
C51 H51A 0.9900 . ?
C51 H51B 0.9900 . ?
C51 H51C 0.9900 . ?
C51 H51D 0.9900 . ?
C51 C50A 1.490(17) . ?
C51 C50B 1.478(16) . ?
C49A H49A 0.9900 . ?
C49A H49B 0.9900 . ?
C49A C50A 1.54(2) . ?
C45 H45A 0.9900 . ?
C45 H45B 0.9900 . ?
C45 H45C 0.9900 . ?
C45 H45D 0.9900 . ?
C45 C46A 1.500(19) . ?
C45 C46B 1.560(15) . ?
C46A H46A 0.9900 . ?
C46A H46B 0.9900 . ?
C50A H50A 0.9900 . ?
C50A H50B 0.9900 . ?
C15 H15A 0.9800 . ?
C15 H15B 0.9800 . ?
C15 H15C 0.9800 . ?
C15 C14 1.517(10) . ?
C14 C16B 1.498(14) . ?
C14 C17B 1.614(15) . ?
C14 C17A 1.502(14) . ?
C14 C16A 1.604(15) . ?
C16B H16A 0.9800 . ?
C16B H16B 0.9800 . ?
C16B H16C 0.9800 . ?
C17B H17A 0.9800 . ?
C17B H17B 0.9800 . ?
C17B H17C 0.9800 . ?
C17A H17D 0.9800 . ?
C17A H17E 0.9800 . ?
C17A H17F 0.9800 . ?
C16A H16D 0.9800 . ?
C16A H16E 0.9800 . ?
C16A H16F 0.9800 . ?
C54 H54A 0.9900 . ?
C54 H54B 0.9900 . ?
C54 C55 1.46(2) . ?
C54 C53 1.46(2) . ?
C56 H56A 0.9800 . ?
C56 H56B 0.9800 . ?
C56 H56C 0.9800 . ?
C56 C55 1.49(2) . ?
C55 H55A 0.9900 . ?
C55 H55B 0.9900 . ?
C53 H53A 0.9900 . ?
C53 H53B 0.9900 . ?
C53 C52 1.49(2) . ?
C52 H52A 0.9800 . ?
C52 H52B 0.9800 . ?
C52 H52C 0.9800 . ?
C50B H50C 0.9900 . ?
C50B H50D 0.9900 . ?
C50B C49B 1.52(2) . ?
C49B H49C 0.9900 . ?
C49B H49D 0.9900 . ?
C47B H47C 0.9900 . ?
C47B H47D 0.9900 . ?
C47B C46B 1.549(17) . ?
C46B H46C 0.9900 . ?
C46B H46D 0.9900 . ?
O5 C57 1.447(13) . ?
O5 C60 1.420(13) . ?
C57 H57A 0.9900 . ?
C57 H57B 0.9900 . ?
C57 C58 1.53(2) . ?
C58 H58A 0.9900 . ?
C58 H58B 0.9900 . ?
C58 C59 1.47(2) . ?
C59 H59A 0.9900 . ?
C59 H59B 0.9900 . ?
C59 C60 1.54(2) . ?
C60 H60A 0.9900 . ?
C60 H60B 0.9900 . ?

loop_
_geom_torsion_atom_site_label_1
_geom_torsion_atom_site_label_2
_geom_torsion_atom_site_label_3
_geom_torsion_atom_site_label_4
_geom_torsion
_geom_torsion_site_symmetry_1
_geom_torsion_site_symmetry_2
_geom_torsion_site_symmetry_3
_geom_torsion_site_symmetry_4
_geom_torsion_publ_flag
Co1 C5 C4 C3 -59.0(5) . . . . ?
Co1 C5 C4 C14 127.5(7) . . . . ?
Co1 C5 C1 C2 60.1(4) . . . . ?
Co1 C5 C1 C6 -125.9(6) . . . . ?
Co1 C2 C3 C4 61.1(5) . . . . ?
Co1 C2 C1 C5 -58.9(4) . . . . ?
Co1 C2 C1 C6 128.6(8) . . . . ?
Co1 C2 C10 C12 -66.1(10) . . . . ?
Co1 C2 C10 C13 171.3(6) . . . . ?
Co1 C2 C10 C11 54.0(10) . . . . ?
Co1 C3 C4 C5 59.3(5) . . . . ?
Co1 C3 C4 C14 -127.0(7) . . . . ?
Co1 C4 C14 C15 -174.1(8) . . . . ?
Co1 C4 C14 C16B 41.3(14) . . . . ?
Co1 C4 C14 C17B -73.4(11) . . . . ?
Co1 C4 C14 C17A -32.4(14) . . . . ?
Co1 C4 C14 C16A 88.4(10) . . . . ?
Co1 C1 C6 C7 158.0(6) . . . . ?
Co1 C1 C6 C9 -83.4(9) . . . . ?
Co1 C1 C6 C8 36.6(10) . . . . ?
Co2 C21 C22 C18 -59.8(5) . . . . ?
Co2 C21 C20 C19 60.3(5) . . . . ?
Co2 C21 C31 C34 72.1(9) . . . . ?
Co2 C21 C31 C32 -47.0(11) . . . . ?
Co2 C21 C31 C33 -170.3(7) . . . . ?
Co2 C18 C22 C21 60.2(5) . . . . ?
Co2 C18 C19 C20 -59.0(4) . . . . ?
Co2 C18 C19 C27 125.1(8) . . . . ?
Co2 C18 C23 C24 84.6(8) . . . . ?
Co2 C18 C23 C26 -156.9(6) . . . . ?
Co2 C18 C23 C25 -33.6(11) . . . . ?
Co2 C19 C20 C21 -60.2(5) . . . . ?
Co2 C19 C27 C30 -53.7(10) . . . . ?
Co2 C19 C27 C29 67.6(10) . . . . ?
Co2 C19 C27 C28 -169.9(6) . . . . ?
P3 P4 C35 C38 70.4(6) . . . . ?
P3 P4 C35 C36 -50.4(6) . . . . ?
P3 P4 C35 C37 -168.9(6) . . . . ?
P5 P4 C35 C38 -170.4(5) . . . . ?
P5 P4 C35 C36 68.9(6) . . . . ?
P5 P4 C35 C37 -49.6(7) . . . . ?
P8 P4 C35 C38 -50.8(6) . . . . ?
P8 P4 C35 C36 -171.5(5) . . . . ?
P8 P4 C35 C37 70.0(7) . . . . ?
O1 C40 C41 C42 -13.3(12) . . . . ?
O1 C43 C42 C41 20.3(13) . . . . ?
C5 C4 C14 C15 90.5(10) . . . . ?
C5 C4 C14 C16B -54.1(14) . . . . ?
C5 C4 C14 C17B -168.9(9) . . . . ?
C5 C4 C14 C17A -127.8(12) . . . . ?
C5 C4 C14 C16A -7.0(11) . . . . ?
C5 C1 C6 C7 -116.5(8) . . . . ?
C5 C1 C6 C9 2.0(9) . . . . ?
C5 C1 C6 C8 122.0(8) . . . . ?
C2 C3 C4 Co1 -61.0(5) . . . . ?
C2 C3 C4 C5 -1.7(8) . . . . ?
C2 C3 C4 C14 172.0(6) . . . . ?
C2 C1 C6 C7 55.2(11) . . . . ?
C2 C1 C6 C9 173.7(7) . . . . ?
C2 C1 C6 C8 -66.3(10) . . . . ?
O3 C44 C45 C46A -9(2) . . . . ?
O3 C44 C45 C46B -41.0(12) . . . . ?
O3 C47A C46A C45 42(4) . . . . ?
O3 C47B C46B C45 4(2) . . . . ?
O2 C48 C49A C50A -27(2) . . . . ?
O2 C48 C49B C50B 36(3) . . . . ?
O2 C51 C50A C49A -44(2) . . . . ?
O2 C51 C50B C49B 28(2) . . . . ?
C3 C2 C1 Co1 59.0(4) . . . . ?
C3 C2 C1 C5 0.1(7) . . . . ?
C3 C2 C1 C6 -172.4(7) . . . . ?
C3 C2 C10 C12 -152.3(7) . . . . ?
C3 C2 C10 C13 85.1(8) . . . . ?
C3 C2 C10 C11 -32.2(9) . . . . ?
C3 C4 C14 C15 -81.8(10) . . . . ?
C3 C4 C14 C16B 133.6(12) . . . . ?
C3 C4 C14 C17B 18.9(11) . . . . ?
C3 C4 C14 C17A 59.9(13) . . . . ?
C3 C4 C14 C16A -179.3(9) . . . . ?
C18 C19 C20 Co2 59.6(5) . . . . ?
C18 C19 C20 C21 -0.6(7) . . . . ?
C18 C19 C27 C30 -153.6(8) . . . . ?
C18 C19 C27 C29 -32.4(11) . . . . ?
C18 C19 C27 C28 90.2(10) . . . . ?
C22 C21 C20 Co2 -60.1(5) . . . . ?
C22 C21 C20 C19 0.2(7) . . . . ?
C22 C21 C31 C34 168.7(7) . . . . ?
C22 C21 C31 C32 49.6(10) . . . . ?
C22 C21 C31 C33 -73.7(10) . . . . ?
C22 C18 C19 Co2 59.7(4) . . . . ?
C22 C18 C19 C20 0.7(7) . . . . ?
C22 C18 C19 C27 -175.1(7) . . . . ?
C22 C18 C23 C24 -3.3(9) . . . . ?
C22 C18 C23 C26 115.2(7) . . . . ?
C22 C18 C23 C25 -121.5(8) . . . . ?
C4 C5 C1 Co1 -61.3(5) . . . . ?
C4 C5 C1 C2 -1.2(7) . . . . ?
C4 C5 C1 C6 172.8(6) . . . . ?
C1 C5 C4 Co1 60.7(5) . . . . ?
C1 C5 C4 C3 1.8(8) . . . . ?
C1 C5 C4 C14 -171.8(6) . . . . ?
C1 C2 C3 Co1 -60.2(4) . . . . ?
C1 C2 C3 C4 1.0(8) . . . . ?
C1 C2 C10 C12 36.4(11) . . . . ?
C1 C2 C10 C13 -86.2(9) . . . . ?
C1 C2 C10 C11 156.5(7) . . . . ?
C19 C18 C22 Co2 -60.8(4) . . . . ?
C19 C18 C22 C21 -0.6(8) . . . . ?
C19 C18 C23 C24 -171.8(7) . . . . ?
C19 C18 C23 C26 -53.3(11) . . . . ?
C19 C18 C23 C25 70.0(10) . . . . ?
C20 C21 C22 Co2 60.1(5) . . . . ?
C20 C21 C22 C18 0.3(8) . . . . ?
C20 C21 C31 C34 -22.4(10) . . . . ?
C20 C21 C31 C32 -141.6(8) . . . . ?
C20 C21 C31 C33 95.2(9) . . . . ?
C20 C19 C27 C30 30.8(9) . . . . ?
C20 C19 C27 C29 152.0(7) . . . . ?
C20 C19 C27 C28 -85.4(8) . . . . ?
C27 C19 C20 Co2 -123.7(6) . . . . ?
C27 C19 C20 C21 176.1(6) . . . . ?
C10 C2 C3 Co1 126.5(6) . . . . ?
C10 C2 C3 C4 -172.4(6) . . . . ?
C10 C2 C1 Co1 -129.0(8) . . . . ?
C10 C2 C1 C5 172.2(7) . . . . ?
C10 C2 C1 C6 -0.4(13) . . . . ?
C31 C21 C22 Co2 -129.4(7) . . . . ?
C31 C21 C22 C18 170.7(6) . . . . ?
C31 C21 C20 Co2 129.2(7) . . . . ?
C31 C21 C20 C19 -170.5(6) . . . . ?
C23 C18 C22 Co2 127.8(6) . . . . ?
C23 C18 C22 C21 -172.0(6) . . . . ?
C23 C18 C19 Co2 -130.5(8) . . . . ?
C23 C18 C19 C20 170.5(7) . . . . ?
C23 C18 C19 C27 -5.4(13) . . . . ?
C40 O1 C43 C42 -28.0(10) . . . . ?
C40 C41 C42 C43 -4.9(14) . . . . ?
C43 O1 C40 C41 25.5(10) . . . . ?
C44 O3 C47A C46A -51(4) . . . . ?
C44 O3 C47B C46B -31(2) . . . . ?
C44 C45 C46A C47A -18(3) . . . . ?
C44 C45 C46B C47B 22.3(18) . . . . ?
C48 O2 C51 C50A 25.3(15) . . . . ?
C48 O2 C51 C50B -7.0(17) . . . . ?
C48 C49A C50A C51 44(3) . . . . ?
C47A O3 C44 C45 31(2) . . . . ?
C51 O2 C48 C49A 2.0(18) . . . . ?
C51 O2 C48 C49B -18.2(17) . . . . ?
C51 C50B C49B C48 -40(3) . . . . ?
Li1 O1 C40 C41 -135.6(9) . . . . ?
Li1 O1 C43 C42 133.1(10) . . . . ?
Li1 O3 C44 C45 -119.2(11) . . . . ?
Li1 O3 C47A C46A 103(4) . . . . ?
Li1 O3 C47B C46B 137.6(14) . . . . ?
Li1 O2 C48 C49A 157.8(17) . . . . ?
Li1 O2 C48 C49B 137.6(16) . . . . ?
Li1 O2 C51 C50A -133.6(13) . . . . ?
Li1 O2 C51 C50B -165.9(15) . . . . ?
C55 C54 C53 C52 -164(3) . . . . ?
C53 C54 C55 C56 139(5) . . . . ?
C47B O3 C44 C45 47.0(14) . . . . ?
O5 C57 C58 C59 2(5) . . . . ?
C57 O5 C60 C59 -49(4) . . . . ?
C57 C58 C59 C60 -33(5) . . . . ?
C58 C59 C60 O5 54(4) . . . . ?
C60 O5 C57 C58 32(5) . . . . ?

loop_
_twin_individual_id
_twin_individual_mass_fraction_refined
_oxdiff_twin_reflns_isolated
_oxdiff_twin_reflns_overlapped
_twin_individual_twin_lattice_type
_twin_individual_twin_matrix_11
_twin_individual_twin_matrix_12
_twin_individual_twin_matrix_13
_twin_individual_twin_matrix_21
_twin_individual_twin_matrix_22
_twin_individual_twin_matrix_23
_twin_individual_twin_matrix_31
_twin_individual_twin_matrix_32
_twin_individual_twin_matrix_33
1 0.5027(12) 12301 13088 ref 1.0000 0.0000 0.0000 0.0000 1.0000 0.0000 0.0000 0.0000 1.0000
2 0.4973(12) 12293 13088 nmt -1.0006 -0.0010 -0.0027 0.0000 -0.9997 -0.0006 0.0228 0.0019 0.9998

loop_
_exptl_oxdiff_crystal_face_indexfrac_h
_exptl_oxdiff_crystal_face_indexfrac_k
_exptl_oxdiff_crystal_face_indexfrac_l
_exptl_oxdiff_crystal_face_x
_exptl_oxdiff_crystal_face_y
_exptl_oxdiff_crystal_face_z
-0.1993 15.9717 -11.9826 0.5200 -0.7956 -0.2791
-1.7908 -16.9705 12.0044 -0.5633 0.8220 0.2409
-44.0012 -3.9886 -1.5154 -0.1912 0.2688 -0.9434
28.5243 14.9721 -7.3036 0.5425 -0.7411 0.4168
40.6759 -3.9977 6.5455 -0.0828 0.1034 0.9930
-3.7129 14.0117 14.0227 0.8278 0.5742 0.1289
2.7063 -14.0114 -14.0117 -0.8275 -0.5668 -0.1499
-43.1052 5.0035 -2.5240 0.1882 0.1059 -0.9744
35.9772 -11.0091 -5.3877 -0.5704 -0.3895 0.7002
-2.7511 -0.9725 18.0071 0.2300 0.9462 0.2744
17.6537 0.9715 -16.1730 -0.2047 -0.9542 0.0740
23.6183 -0.0280 -15.2396 -0.2354 -0.9355 0.2206
-0.0668 -12.9707 13.9829 -0.3580 0.8640 0.2995
-1.0105 -20.9781 5.0048 -0.8452 0.5076 0.1435
1.1879 7.0196 16.9652 0.5646 0.7727 0.3106
0.8485 -8.0194 -16.9875 -0.6091 -0.7759 -0.2645
